data_7156029
loop_
_publ_author_name
'Jagtap, Pratap R.'
'C\'isa\<rov\'a, Ivana'
'Jahn, Ullrich'

_publ_section_title
;
 Bioinspired total synthesis of tetrahydrofuran lignans by tandem
 nucleophilic addition/redox isomerization/oxidative coupling and
 cycloetherification reactions as key steps.
;
_journal_issue 5
_journal_name_full 'Organic &amp; biomolecular chemistry'
_journal_page_first 750
_journal_page_last 755
_journal_paper_doi 10.1039/c7ob02848b
_journal_volume 16
_journal_year 2018
_chemical_compound_source 'synthesized by the authors'
_chemical_formula_moiety 'C30 H26 O2'
_chemical_formula_sum 'C30 H26 O2'
_chemical_formula_weight 418.51
_space_group_crystal_system triclinic
_space_group_IT_number 2
_space_group_name_Hall '-P 1'
_space_group_name_H-M_alt 'P -1'
_symmetry_space_group_name_Hall '-P 1'
_symmetry_space_group_name_H-M 'P -1'
_atom_sites_solution_hydrogens geom
_atom_sites_solution_primary direct
_atom_sites_solution_secondary difmap
_audit_creation_method SHELXL-2014/7
_audit_update_record
;
2017-03-16 deposited with the CCDC.
2017-12-08 downloaded from the CCDC.
;
_cell_angle_alpha 89.4600(10)
_cell_angle_beta 73.2660(10)
_cell_angle_gamma 88.8100(10)
_cell_formula_units_Z 2
_cell_length_a 8.2432(2)
_cell_length_b 10.4558(3)
_cell_length_c 13.9905(4)
_cell_measurement_reflns_used 9909
_cell_measurement_temperature 150(2)
_cell_measurement_theta_max 72.3971
_cell_measurement_theta_min 3.2986
_cell_volume 1154.51(5)
_computing_cell_refinement 'SAINT V8.35A (Bruker AXS Inc., 2015)'
_computing_data_collection 'Bruker Instrument Service v4.2.9'
_computing_data_reduction 'SAINT V8.35A (Bruker AXS Inc., 2015)'
_computing_structure_refinement 'SHELXL-2014/7 (Sheldrick, 2014)'
_computing_structure_solution 'XT, VERSION 2014/4'
_diffrn_ambient_temperature 150(2)
_diffrn_measured_fraction_theta_full 0.997
_diffrn_measured_fraction_theta_max 0.993
_diffrn_measurement_device_type 'Bruker D8 VENTURE Kappa Duo PHOTON 100 CMOS'
_diffrn_measurement_method '\f and \w scans'
_diffrn_radiation_monochromator 'Helios Cu  multilayer optic'
_diffrn_radiation_type CuK\a
_diffrn_radiation_wavelength 1.54178
_diffrn_reflns_av_R_equivalents 0.0256
_diffrn_reflns_av_unetI/netI 0.0270
_diffrn_reflns_Laue_measured_fraction_full 0.997
_diffrn_reflns_Laue_measured_fraction_max 0.993
_diffrn_reflns_limit_h_max 10
_diffrn_reflns_limit_h_min -10
_diffrn_reflns_limit_k_max 12
_diffrn_reflns_limit_k_min -12
_diffrn_reflns_limit_l_max 17
_diffrn_reflns_limit_l_min -17
_diffrn_reflns_number 18313
_diffrn_reflns_point_group_measured_fraction_full 0.997
_diffrn_reflns_point_group_measured_fraction_max 0.993
_diffrn_reflns_theta_full 67.679
_diffrn_reflns_theta_max 72.390
_diffrn_reflns_theta_min 3.299
_diffrn_source 'I\mS  micro-focus sealed tube'
_exptl_absorpt_coefficient_mu 0.575
_exptl_absorpt_correction_T_max 0.93
_exptl_absorpt_correction_T_min 0.86
_exptl_absorpt_correction_type multi-scan
_exptl_absorpt_process_details
;
SADABS-2014/5 - Bruker AXS area detector scaling and absorption correction
;
_exptl_crystal_colour coloutless
_exptl_crystal_density_diffrn 1.204
_exptl_crystal_description prism
_exptl_crystal_F_000 444
_exptl_crystal_size_max 0.248
_exptl_crystal_size_mid 0.233
_exptl_crystal_size_min 0.121
_refine_diff_density_max 0.236
_refine_diff_density_min -0.171
_refine_diff_density_rms 0.035
_refine_ls_extinction_coef 0.0077(6)
_refine_ls_extinction_expression Fc^*^=kFc[1+0.001xFc^2^\l^3^/sin(2\q)]^-1/4^
_refine_ls_extinction_method 'SHELXL-2014/7 (Sheldrick 2014'
_refine_ls_goodness_of_fit_ref 1.029
_refine_ls_hydrogen_treatment constr
_refine_ls_matrix_type full
_refine_ls_number_parameters 290
_refine_ls_number_reflns 4541
_refine_ls_number_restraints 0
_refine_ls_restrained_S_all 1.029
_refine_ls_R_factor_all 0.0438
_refine_ls_R_factor_gt 0.0363
_refine_ls_shift/su_max 0.001
_refine_ls_shift/su_mean 0.000
_refine_ls_structure_factor_coef Fsqd
_refine_ls_weighting_details 'w=1/[\s^2^(Fo^2^)+(0.0511P)^2^+0.2603P] where P=(Fo^2^+2Fc^2^)/3'
_refine_ls_weighting_scheme calc
_refine_ls_wR_factor_gt 0.0966
_refine_ls_wR_factor_ref 0.1013
_reflns_Friedel_coverage 0.000
_reflns_number_gt 3867
_reflns_number_total 4541
_reflns_threshold_expression 'I > 2\s(I)'
_cod_data_source_file c7ob02848b2.cif
_cod_data_source_block cu_jpu_456_2_jahn
_cod_depositor_comments 'Adding full bibliography for 7156027--7156031.cif.'
_cod_database_code 7156029
_shelx_shelxl_version_number 2014/7
_shelx_space_group_comment
;
The symmetry employed for this shelxl refinement is uniquely defined
by the following loop, which should always be used as a source of
symmetry information in preference to the above space-group names.
They are only intended as comments.
;
_shelx_estimated_absorpt_t_min 0.870
_shelx_estimated_absorpt_t_max 0.934

loop_
_space_group_symop_operation_xyz
'x, y, z'
'-x, -y, -z'

loop_
_atom_site_label
_atom_site_type_symbol
_atom_site_fract_x
_atom_site_fract_y
_atom_site_fract_z
_atom_site_U_iso_or_equiv
_atom_site_adp_type
_atom_site_occupancy
_atom_site_site_symmetry_order
_atom_site_calc_flag
_atom_site_refinement_flags_posn
_atom_site_refinement_flags_adp
C1A C 0.54655(13) 0.74936(10) 0.38394(8) 0.0214(2) Uani 1 1 d . .
C2A C 0.59618(14) 0.78716(11) 0.28405(8) 0.0248(3) Uani 1 1 d . .
H2A H 0.6493 0.8671 0.2655 0.030 Uiso 1 1 calc R U
C3A C 0.56783(15) 0.70759(13) 0.21154(9) 0.0307(3) Uani 1 1 d . .
H3A H 0.6049 0.7318 0.1432 0.037 Uiso 1 1 calc R U
C4A C 0.48545(16) 0.59305(13) 0.23918(10) 0.0337(3) Uani 1 1 d . .
H4A H 0.4635 0.5400 0.1897 0.040 Uiso 1 1 calc R U
C5A C 0.43490(16) 0.55530(12) 0.33832(10) 0.0344(3) Uani 1 1 d . .
H5A H 0.3780 0.4768 0.3568 0.041 Uiso 1 1 calc R U
C6A C 0.46755(15) 0.63225(11) 0.41042(9) 0.0272(3) Uani 1 1 d . .
H6A H 0.4360 0.6052 0.4782 0.033 Uiso 1 1 calc R U
C7A C 0.57881(13) 0.82842(11) 0.46468(8) 0.0217(2) Uani 1 1 d . .
C8A C 0.57560(13) 0.97438(10) 0.45704(8) 0.0212(2) Uani 1 1 d . .
H8A H 0.5586 1.0001 0.3915 0.025 Uiso 1 1 calc R U
C9A C 0.74552(14) 1.02655(12) 0.46393(9) 0.0264(3) Uani 1 1 d . .
H9A1 H 0.7403 1.1212 0.4629 0.032 Uiso 1 1 calc R U
H9A2 H 0.7633 0.9993 0.5282 0.032 Uiso 1 1 calc R U
C10A C 0.89371(13) 0.98024(11) 0.37935(8) 0.0228(2) Uani 1 1 d . .
C11A C 0.99111(15) 0.87434(12) 0.39107(9) 0.0286(3) Uani 1 1 d . .
H11A H 0.9657 0.8316 0.4537 0.034 Uiso 1 1 calc R U
C12A C 1.12489(15) 0.83026(12) 0.31254(10) 0.0319(3) Uani 1 1 d . .
H12A H 1.1901 0.7576 0.3216 0.038 Uiso 1 1 calc R U
C13A C 1.16319(15) 0.89194(13) 0.22126(9) 0.0313(3) Uani 1 1 d . .
H13A H 1.2546 0.8618 0.1674 0.038 Uiso 1 1 calc R U
C14A C 1.06779(16) 0.99801(13) 0.20844(9) 0.0326(3) Uani 1 1 d . .
H14A H 1.0942 1.0410 0.1459 0.039 Uiso 1 1 calc R U
C15A C 0.93372(15) 1.04128(12) 0.28705(9) 0.0283(3) Uani 1 1 d . .
H15A H 0.8683 1.1137 0.2777 0.034 Uiso 1 1 calc R U
O1A O 0.60334(11) 0.77708(8) 0.53801(6) 0.0312(2) Uani 1 1 d . .
C1B C 0.16555(15) 0.74882(11) 0.90864(8) 0.0252(3) Uani 1 1 d . .
C2B C 0.17865(18) 0.86630(13) 0.95158(10) 0.0352(3) Uani 1 1 d . .
H2B H 0.0906 0.8957 1.0076 0.042 Uiso 1 1 calc R U
C3B C 0.3201(2) 0.94043(14) 0.91273(12) 0.0467(4) Uani 1 1 d . .
H3B H 0.3301 1.0199 0.9427 0.056 Uiso 1 1 calc R U
C4B C 0.44706(19) 0.89826(15) 0.82983(12) 0.0456(4) Uani 1 1 d . .
H4B H 0.5443 0.9488 0.8034 0.055 Uiso 1 1 calc R U
C5B C 0.43276(16) 0.78321(13) 0.78561(10) 0.0363(3) Uani 1 1 d . .
H5B H 0.5186 0.7561 0.7278 0.044 Uiso 1 1 calc R U
C6B C 0.29355(15) 0.70718(12) 0.82534(9) 0.0284(3) Uani 1 1 d . .
H6B H 0.2854 0.6270 0.7959 0.034 Uiso 1 1 calc R U
C7B C 0.01000(15) 0.67299(12) 0.95243(8) 0.0254(3) Uani 1 1 d . .
C8B C 0.01825(14) 0.52712(11) 0.94629(8) 0.0246(3) Uani 1 1 d . .
H8B H 0.1346 0.4992 0.9064 0.029 Uiso 1 1 calc R U
C9B C -0.11129(16) 0.48155(13) 0.89383(9) 0.0312(3) Uani 1 1 d . .
H9B1 H -0.1149 0.3870 0.8959 0.037 Uiso 1 1 calc R U
H9B2 H -0.2255 0.5152 0.9298 0.037 Uiso 1 1 calc R U
C10B C -0.06493(15) 0.52646(12) 0.78632(9) 0.0265(3) Uani 1 1 d . .
C11B C -0.13683(15) 0.63724(12) 0.75844(9) 0.0294(3) Uani 1 1 d . .
H11B H -0.2194 0.6849 0.8073 0.035 Uiso 1 1 calc R U
C12B C -0.08879(16) 0.67856(12) 0.65984(9) 0.0308(3) Uani 1 1 d . .
H12B H -0.1394 0.7537 0.6414 0.037 Uiso 1 1 calc R U
C13B C 0.03257(16) 0.61053(13) 0.58854(9) 0.0311(3) Uani 1 1 d . .
H13B H 0.0658 0.6391 0.5212 0.037 Uiso 1 1 calc R U
C14B C 0.10557(16) 0.50073(13) 0.61542(9) 0.0320(3) Uani 1 1 d . .
H14B H 0.1892 0.4540 0.5665 0.038 Uiso 1 1 calc R U
C15B C 0.05674(16) 0.45890(12) 0.71357(9) 0.0302(3) Uani 1 1 d . .
H15B H 0.1069 0.3832 0.7315 0.036 Uiso 1 1 calc R U
O1B O -0.12353(11) 0.72683(9) 0.99535(7) 0.0377(2) Uani 1 1 d . .

loop_
_atom_site_aniso_label
_atom_site_aniso_U_11
_atom_site_aniso_U_22
_atom_site_aniso_U_33
_atom_site_aniso_U_23
_atom_site_aniso_U_13
_atom_site_aniso_U_12
C1A 0.0180(5) 0.0181(6) 0.0262(6) -0.0027(4) -0.0036(4) 0.0039(4)
C2A 0.0230(5) 0.0227(6) 0.0260(6) -0.0025(4) -0.0028(4) 0.0011(4)
C3A 0.0284(6) 0.0353(7) 0.0264(6) -0.0074(5) -0.0051(5) 0.0059(5)
C4A 0.0303(6) 0.0308(7) 0.0413(7) -0.0167(5) -0.0122(5) 0.0056(5)
C5A 0.0321(6) 0.0213(6) 0.0490(8) -0.0051(5) -0.0105(6) -0.0020(5)
C6A 0.0256(6) 0.0214(6) 0.0325(6) 0.0008(5) -0.0051(5) 0.0013(5)
C7A 0.0179(5) 0.0221(6) 0.0230(5) -0.0008(4) -0.0027(4) 0.0020(4)
C8A 0.0215(5) 0.0194(6) 0.0218(5) -0.0027(4) -0.0047(4) 0.0005(4)
C9A 0.0226(6) 0.0261(6) 0.0295(6) -0.0070(5) -0.0055(5) -0.0018(5)
C10A 0.0188(5) 0.0218(6) 0.0283(6) -0.0039(4) -0.0072(4) -0.0033(4)
C11A 0.0256(6) 0.0300(7) 0.0299(6) 0.0032(5) -0.0078(5) 0.0015(5)
C12A 0.0249(6) 0.0290(7) 0.0415(7) -0.0021(5) -0.0092(5) 0.0056(5)
C13A 0.0229(6) 0.0347(7) 0.0330(6) -0.0082(5) -0.0025(5) 0.0000(5)
C14A 0.0315(6) 0.0353(7) 0.0283(6) 0.0028(5) -0.0042(5) -0.0033(5)
C15A 0.0258(6) 0.0236(6) 0.0347(6) 0.0019(5) -0.0078(5) 0.0011(5)
O1A 0.0382(5) 0.0294(5) 0.0269(4) 0.0027(3) -0.0111(4) 0.0031(4)
C1B 0.0300(6) 0.0222(6) 0.0241(6) 0.0055(4) -0.0090(5) -0.0008(5)
C2B 0.0456(8) 0.0274(7) 0.0323(6) -0.0001(5) -0.0105(6) -0.0024(6)
C3B 0.0621(10) 0.0299(8) 0.0522(9) 0.0030(6) -0.0221(8) -0.0153(7)
C4B 0.0391(8) 0.0414(9) 0.0586(9) 0.0184(7) -0.0170(7) -0.0177(6)
C5B 0.0288(6) 0.0374(8) 0.0396(7) 0.0122(6) -0.0053(5) -0.0020(6)
C6B 0.0283(6) 0.0264(6) 0.0287(6) 0.0049(5) -0.0057(5) 0.0005(5)
C7B 0.0286(6) 0.0282(6) 0.0177(5) 0.0030(4) -0.0041(4) 0.0009(5)
C8B 0.0264(6) 0.0263(6) 0.0196(6) 0.0045(4) -0.0045(4) -0.0032(5)
C9B 0.0334(6) 0.0345(7) 0.0269(6) 0.0068(5) -0.0105(5) -0.0086(5)
C10B 0.0278(6) 0.0284(6) 0.0261(6) 0.0029(5) -0.0117(5) -0.0072(5)
C11B 0.0280(6) 0.0325(7) 0.0284(6) -0.0003(5) -0.0091(5) -0.0006(5)
C12B 0.0359(7) 0.0282(7) 0.0323(6) 0.0052(5) -0.0162(5) -0.0013(5)
C13B 0.0365(7) 0.0360(7) 0.0230(6) 0.0049(5) -0.0116(5) -0.0060(5)
C14B 0.0331(6) 0.0364(7) 0.0267(6) -0.0020(5) -0.0089(5) 0.0009(5)
C15B 0.0349(6) 0.0276(7) 0.0316(6) 0.0010(5) -0.0153(5) 0.0007(5)
O1B 0.0334(5) 0.0359(5) 0.0349(5) 0.0027(4) 0.0038(4) 0.0049(4)

loop_
_atom_type_symbol
_atom_type_description
_atom_type_scat_dispersion_real
_atom_type_scat_dispersion_imag
_atom_type_scat_source
C C 0.0181 0.0091 'International Tables Vol C Tables 4.2.6.8 and 6.1.1.4'
H H 0.0000 0.0000 'International Tables Vol C Tables 4.2.6.8 and 6.1.1.4'
O O 0.0492 0.0322 'International Tables Vol C Tables 4.2.6.8 and 6.1.1.4'

loop_
_geom_angle_atom_site_label_1
_geom_angle_atom_site_label_2
_geom_angle_atom_site_label_3
_geom_angle
_geom_angle_site_symmetry_1
_geom_angle_site_symmetry_3
C2A C1A C6A 119.60(11) . .
C2A C1A C7A 122.37(10) . .
C6A C1A C7A 118.02(10) . .
C3A C2A C1A 119.86(11) . .
C3A C2A H2A 120.1 . .
C1A C2A H2A 120.1 . .
C4A C3A C2A 119.91(12) . .
C4A C3A H3A 120.0 . .
C2A C3A H3A 120.0 . .
C5A C4A C3A 120.49(12) . .
C5A C4A H4A 119.8 . .
C3A C4A H4A 119.8 . .
C4A C5A C6A 119.82(12) . .
C4A C5A H5A 120.1 . .
C6A C5A H5A 120.1 . .
C5A C6A C1A 120.27(11) . .
C5A C6A H6A 119.9 . .
C1A C6A H6A 119.9 . .
O1A C7A C1A 120.21(10) . .
O1A C7A C8A 119.80(10) . .
C1A C7A C8A 119.97(9) . .
C7A C8A C9A 109.47(9) . .
C7A C8A C8A 107.88(11) . 2_676
C9A C8A C8A 111.56(11) . 2_676
C7A C8A H8A 109.3 . .
C9A C8A H8A 109.3 . .
C8A C8A H8A 109.3 2_676 .
C10A C9A C8A 112.27(9) . .
C10A C9A H9A1 109.2 . .
C8A C9A H9A1 109.2 . .
C10A C9A H9A2 109.2 . .
C8A C9A H9A2 109.2 . .
H9A1 C9A H9A2 107.9 . .
C15A C10A C11A 118.40(10) . .
C15A C10A C9A 120.55(10) . .
C11A C10A C9A 121.03(11) . .
C12A C11A C10A 120.91(11) . .
C12A C11A H11A 119.5 . .
C10A C11A H11A 119.5 . .
C13A C12A C11A 120.03(11) . .
C13A C12A H12A 120.0 . .
C11A C12A H12A 120.0 . .
C12A C13A C14A 119.79(11) . .
C12A C13A H13A 120.1 . .
C14A C13A H13A 120.1 . .
C13A C14A C15A 119.93(12) . .
C13A C14A H14A 120.0 . .
C15A C14A H14A 120.0 . .
C14A C15A C10A 120.93(11) . .
C14A C15A H15A 119.5 . .
C10A C15A H15A 119.5 . .
C2B C1B C6B 119.81(12) . .
C2B C1B C7B 118.10(11) . .
C6B C1B C7B 122.07(11) . .
C3B C2B C1B 120.04(13) . .
C3B C2B H2B 120.0 . .
C1B C2B H2B 120.0 . .
C2B C3B C4B 119.81(14) . .
C2B C3B H3B 120.1 . .
C4B C3B H3B 120.1 . .
C5B C4B C3B 120.34(13) . .
C5B C4B H4B 119.8 . .
C3B C4B H4B 119.8 . .
C4B C5B C6B 120.20(13) . .
C4B C5B H5B 119.9 . .
C6B C5B H5B 119.9 . .
C5B C6B C1B 119.77(12) . .
C5B C6B H6B 120.1 . .
C1B C6B H6B 120.1 . .
O1B C7B C1B 120.30(11) . .
O1B C7B C8B 119.56(11) . .
C1B C7B C8B 120.12(10) . .
C7B C8B C9B 109.14(10) . .
C7B C8B C8B 108.21(11) . 2_567
C9B C8B C8B 112.02(12) . 2_567
C7B C8B H8B 109.1 . .
C9B C8B H8B 109.1 . .
C8B C8B H8B 109.1 2_567 .
C10B C9B C8B 111.13(10) . .
C10B C9B H9B1 109.4 . .
C8B C9B H9B1 109.4 . .
C10B C9B H9B2 109.4 . .
C8B C9B H9B2 109.4 . .
H9B1 C9B H9B2 108.0 . .
C15B C10B C11B 118.67(11) . .
C15B C10B C9B 119.76(11) . .
C11B C10B C9B 121.53(11) . .
C12B C11B C10B 120.52(11) . .
C12B C11B H11B 119.7 . .
C10B C11B H11B 119.7 . .
C13B C12B C11B 120.08(11) . .
C13B C12B H12B 120.0 . .
C11B C12B H12B 120.0 . .
C12B C13B C14B 119.93(11) . .
C12B C13B H13B 120.0 . .
C14B C13B H13B 120.0 . .
C13B C14B C15B 120.01(12) . .
C13B C14B H14B 120.0 . .
C15B C14B H14B 120.0 . .
C14B C15B C10B 120.78(11) . .
C14B C15B H15B 119.6 . .
C10B C15B H15B 119.6 . .

loop_
_geom_bond_atom_site_label_1
_geom_bond_atom_site_label_2
_geom_bond_distance
_geom_bond_site_symmetry_2
C1A C2A 1.3942(16) .
C1A C6A 1.3951(16) .
C1A C7A 1.4932(15) .
C2A C3A 1.3916(17) .
C2A H2A 0.9500 .
C3A C4A 1.3852(19) .
C3A H3A 0.9500 .
C4A C5A 1.385(2) .
C4A H4A 0.9500 .
C5A C6A 1.3849(18) .
C5A H5A 0.9500 .
C6A H6A 0.9500 .
C7A O1A 1.2191(14) .
C7A C8A 1.5291(15) .
C8A C9A 1.5424(15) .
C8A C8A 1.551(2) 2_676
C8A H8A 1.0000 .
C9A C10A 1.5102(15) .
C9A H9A1 0.9900 .
C9A H9A2 0.9900 .
C10A C15A 1.3898(16) .
C10A C11A 1.3903(16) .
C11A C12A 1.3880(17) .
C11A H11A 0.9500 .
C12A C13A 1.3810(18) .
C12A H12A 0.9500 .
C13A C14A 1.3863(18) .
C13A H13A 0.9500 .
C14A C15A 1.3871(17) .
C14A H14A 0.9500 .
C15A H15A 0.9500 .
C1B C2B 1.3922(18) .
C1B C6B 1.3941(16) .
C1B C7B 1.4929(17) .
C2B C3B 1.385(2) .
C2B H2B 0.9500 .
C3B C4B 1.388(2) .
C3B H3B 0.9500 .
C4B C5B 1.380(2) .
C4B H4B 0.9500 .
C5B C6B 1.3856(18) .
C5B H5B 0.9500 .
C6B H6B 0.9500 .
C7B O1B 1.2203(14) .
C7B C8B 1.5275(16) .
C8B C9B 1.5443(17) .
C8B C8B 1.550(2) 2_567
C8B H8B 1.0000 .
C9B C10B 1.5140(16) .
C9B H9B1 0.9900 .
C9B H9B2 0.9900 .
C10B C15B 1.3918(17) .
C10B C11B 1.3932(17) .
C11B C12B 1.3884(17) .
C11B H11B 0.9500 .
C12B C13B 1.3824(18) .
C12B H12B 0.9500 .
C13B C14B 1.3838(18) .
C13B H13B 0.9500 .
C14B C15B 1.3844(17) .
C14B H14B 0.9500 .
C15B H15B 0.9500 .
